data_2216880
loop_
_publ_author_name
'Hung, Wen-Chou'
'Lai, Shu-Ling'
'Lin, Chu-Chieh'

_publ_section_title (\m-4-Bromo-2-{1-[2-(dimethylamino)ethylimino]ethyl}phenolato)bis[ethylzinc(II)]
_journal_coeditor_code AT2521
_journal_issue 1
_journal_name_full 'Acta Crystallographica Section E'
_journal_page_first m129
_journal_page_last m130
_journal_paper_doi 10.1107/S1600536807065208
_journal_volume 64
_journal_year 2008
_chemical_formula_iupac '[Zn2 (C2 H5)2 (C12 H16 Br N2 O)2]'
_chemical_formula_moiety 'C28 H42 Br2 N4 O2 Zn2'
_chemical_formula_sum 'C28 H42 Br2 N4 O2 Zn2'
_chemical_formula_weight 757.22
_chemical_name_systematic (\m-4-Bromo-2-{1-[2-(dimethylamino)ethylimino]ethyl}phenolato)bis[ethylzinc(II)]
_space_group_IT_number 60
_symmetry_cell_setting orthorhombic
_symmetry_space_group_name_Hall '-P 2n 2ab'
_symmetry_space_group_name_H-M 'P b c n'
_atom_sites_solution_hydrogens geom
_atom_sites_solution_primary direct
_atom_sites_solution_secondary difmap
_cell_angle_alpha 90.00
_cell_angle_beta 90.00
_cell_angle_gamma 90.00
_cell_formula_units_Z 4
_cell_length_a 21.656(6)
_cell_length_b 7.839(2)
_cell_length_c 19.114(5)
_cell_measurement_reflns_used 3732
_cell_measurement_temperature 293(2)
_cell_measurement_theta_max 23.994
_cell_measurement_theta_min 2.7635
_cell_volume 3244.8(15)
_computing_cell_refinement 'SAINT (Bruker, 1999)'
_computing_data_collection 'SMART (Bruker, 1999)'
_computing_data_reduction 'SAINT (Bruker, 1999)'
_computing_molecular_graphics 'SHELXTL (Bruker, 1999)'
_computing_publication_material 'SHELXTL (Bruker, 1999)'
_computing_structure_refinement 'SHELXL97 (Sheldrick, 1997)'
_computing_structure_solution 'SHELXS97 (Sheldrick, 1997)'
_diffrn_ambient_temperature 298(2)
_diffrn_measured_fraction_theta_full 0.997
_diffrn_measured_fraction_theta_max 0.997
_diffrn_measurement_device_type 'Bruker SMART 1K CCD'
_diffrn_measurement_method '\f and \w scans'
_diffrn_radiation_monochromator graphite
_diffrn_radiation_source 'fine-focus sealed tube'
_diffrn_radiation_type MoK\a
_diffrn_radiation_wavelength 0.71073
_diffrn_reflns_av_R_equivalents 0.0859
_diffrn_reflns_av_sigmaI/netI 0.0577
_diffrn_reflns_limit_h_max 25
_diffrn_reflns_limit_h_min -26
_diffrn_reflns_limit_k_max 9
_diffrn_reflns_limit_k_min -9
_diffrn_reflns_limit_l_max 23
_diffrn_reflns_limit_l_min -13
_diffrn_reflns_number 17313
_diffrn_reflns_theta_full 26.07
_diffrn_reflns_theta_max 26.07
_diffrn_reflns_theta_min 1.88
_exptl_absorpt_coefficient_mu 3.971
_exptl_absorpt_correction_type none
_exptl_crystal_colour yellow
_exptl_crystal_density_diffrn 1.550
_exptl_crystal_density_method 'not measured'
_exptl_crystal_description parallelpiped
_exptl_crystal_F_000 1536
_exptl_crystal_size_max 0.17
_exptl_crystal_size_mid 0.16
_exptl_crystal_size_min 0.15
_refine_diff_density_max 0.684
_refine_diff_density_min -0.390
_refine_ls_extinction_method none
_refine_ls_goodness_of_fit_ref 1.000
_refine_ls_hydrogen_treatment constr
_refine_ls_matrix_type full
_refine_ls_number_parameters 172
_refine_ls_number_reflns 3207
_refine_ls_number_restraints 0
_refine_ls_restrained_S_all 1.000
_refine_ls_R_factor_all 0.0828
_refine_ls_R_factor_gt 0.0397
_refine_ls_shift/su_max 0.002
_refine_ls_shift/su_mean 0.000
_refine_ls_structure_factor_coef Fsqd
_refine_ls_weighting_details 'calc w=1/[\s^2^(Fo^2^)+(0.0520P)^2^+0.0000P] where P=(Fo^2^+2Fc^2^)/3'
_refine_ls_weighting_scheme calc
_refine_ls_wR_factor_gt 0.0937
_refine_ls_wR_factor_ref 0.1068
_reflns_number_gt 1957
_reflns_number_total 3207
_reflns_threshold_expression I>2\s(I)
_cod_data_source_file at2521.cif
_cod_data_source_block I
_cod_original_cell_volume 3244.9(14)
_cod_database_code 2216880
_cod_database_fobs_code 2216880

loop_
_symmetry_equiv_pos_as_xyz
'x, y, z'
'-x+1/2, -y+1/2, z+1/2'
'-x, y, -z+1/2'
'x+1/2, -y+1/2, -z'
'-x, -y, -z'
'x-1/2, y-1/2, -z-1/2'
'x, -y, z-1/2'
'-x-1/2, y-1/2, z'

loop_
_atom_site_type_symbol
_atom_site_label
_atom_site_fract_x
_atom_site_fract_y
_atom_site_fract_z
_atom_site_U_iso_or_equiv
_atom_site_adp_type
_atom_site_calc_flag
_atom_site_refinement_flags
_atom_site_occupancy
Zn Zn 0.93264(2) 0.18811(6) 0.70779(3) 0.04040(17) Uani d . 1
Br Br 0.79595(3) 0.47079(8) 1.01986(3) 0.0781(2) Uani d . 1
O O1 0.97357(12) 0.1816(4) 0.80980(15) 0.0476(8) Uani d . 1
N N1 0.87340(16) 0.0062(4) 0.7620(2) 0.0462(9) Uani d . 1
N N2 0.92031(17) -0.0132(5) 0.6261(2) 0.0569(10) Uani d . 1
C C1 0.93610(19) 0.2386(6) 0.8581(2) 0.0424(10) Uani d . 1
C C2 0.87745(18) 0.1621(5) 0.8681(2) 0.0395(10) Uani d . 1
C C3 0.8368(2) 0.2322(6) 0.9182(2) 0.0461(11) Uani d . 1
H H3A 0.7984 0.1821 0.9254 0.055 Uiso calc R 1
C C4 0.8534(2) 0.3742(6) 0.9567(2) 0.0536(12) Uani d . 1
C C5 0.9115(2) 0.4456(6) 0.9490(3) 0.0613(14) Uani d . 1
H H5A 0.9231 0.5387 0.9761 0.074 Uiso calc R 1
C C6 0.9519(2) 0.3770(6) 0.9005(3) 0.0566(13) Uani d . 1
H H6A 0.9911 0.4247 0.8961 0.068 Uiso calc R 1
C C7 0.85761(18) 0.0141(5) 0.8261(3) 0.0428(10) Uani d . 1
C C8 0.8185(3) -0.1206(7) 0.8618(3) 0.0779(17) Uani d . 1
H H8A 0.8087 -0.2092 0.8289 0.117 Uiso calc R 1
H H8B 0.7810 -0.0697 0.8786 0.117 Uiso calc R 1
H H8C 0.8410 -0.1683 0.9003 0.117 Uiso calc R 1
C C9 0.8539(2) -0.1357(6) 0.7177(3) 0.0655(15) Uani d . 1
H H9A 0.8114 -0.1653 0.7279 0.079 Uiso calc R 1
H H9B 0.8795 -0.2348 0.7269 0.079 Uiso calc R 1
C C10 0.8600(2) -0.0839(7) 0.6419(3) 0.0780(18) Uani d . 1
H H10A 0.8529 -0.1827 0.6125 0.094 Uiso calc R 1
H H10B 0.8286 0.0002 0.6310 0.094 Uiso calc R 1
C C11 0.9207(3) 0.0648(9) 0.5561(3) 0.104(2) Uani d . 1
H H11A 0.9154 -0.0223 0.5213 0.156 Uiso calc R 1
H H11B 0.9593 0.1219 0.5486 0.156 Uiso calc R 1
H H11C 0.8875 0.1457 0.5526 0.156 Uiso calc R 1
C C12 0.9678(3) -0.1460(7) 0.6266(4) 0.092(2) Uani d . 1
H H12A 0.9593 -0.2274 0.5903 0.138 Uiso calc R 1
H H12B 0.9677 -0.2026 0.6711 0.138 Uiso calc R 1
H H12C 1.0075 -0.0952 0.6186 0.138 Uiso calc R 1
C C13 0.88570(19) 0.4061(5) 0.6884(2) 0.0469(11) Uani d . 1
H H13A 0.9059 0.4986 0.7132 0.056 Uiso calc R 1
H H13B 0.8885 0.4307 0.6388 0.056 Uiso calc R 1
C C14 0.8200(2) 0.4042(8) 0.7084(3) 0.0851(19) Uani d . 1
H H14A 0.8016 0.5121 0.6970 0.128 Uiso calc R 1
H H14B 0.8165 0.3843 0.7578 0.128 Uiso calc R 1
H H14C 0.7992 0.3150 0.6834 0.128 Uiso calc R 1

loop_
_atom_site_aniso_label
_atom_site_aniso_U_11
_atom_site_aniso_U_22
_atom_site_aniso_U_33
_atom_site_aniso_U_12
_atom_site_aniso_U_13
_atom_site_aniso_U_23
Zn 0.0380(3) 0.0341(3) 0.0490(3) 0.0014(2) -0.0007(2) -0.0017(2)
Br 0.0802(4) 0.0978(5) 0.0562(4) 0.0351(3) -0.0039(3) -0.0238(3)
O1 0.0353(15) 0.0560(19) 0.052(2) 0.0020(14) 0.0015(13) -0.0005(15)
N1 0.047(2) 0.032(2) 0.061(3) -0.0057(16) 0.0050(18) -0.0076(18)
N2 0.060(3) 0.055(2) 0.055(3) -0.012(2) 0.0055(19) -0.019(2)
C1 0.046(2) 0.044(2) 0.037(3) 0.006(2) -0.005(2) 0.002(2)
C2 0.043(2) 0.037(2) 0.039(2) 0.0009(19) 0.0002(19) 0.0008(19)
C3 0.045(2) 0.051(3) 0.042(3) 0.003(2) 0.001(2) 0.002(2)
C4 0.056(3) 0.062(3) 0.043(3) 0.020(2) -0.003(2) -0.005(2)
C5 0.069(3) 0.051(3) 0.064(4) 0.001(3) -0.016(3) -0.012(3)
C6 0.050(3) 0.056(3) 0.064(4) -0.006(2) -0.006(2) -0.007(3)
C7 0.041(2) 0.035(2) 0.052(3) -0.0002(19) 0.007(2) 0.001(2)
C8 0.083(4) 0.068(4) 0.083(4) -0.030(3) 0.024(3) 0.003(3)
C9 0.072(3) 0.046(3) 0.078(4) -0.022(3) 0.015(3) -0.025(3)
C10 0.065(4) 0.079(4) 0.089(5) -0.029(3) 0.006(3) -0.041(3)
C11 0.143(6) 0.114(5) 0.054(4) -0.046(5) 0.003(4) -0.021(4)
C12 0.083(4) 0.065(4) 0.128(6) 0.003(3) 0.020(4) -0.032(4)
C13 0.046(2) 0.029(2) 0.066(3) 0.0080(19) -0.010(2) 0.003(2)
C14 0.073(4) 0.063(4) 0.119(5) 0.021(3) 0.015(4) 0.027(4)

loop_
_atom_type_symbol
_atom_type_description
_atom_type_scat_dispersion_real
_atom_type_scat_dispersion_imag
_atom_type_scat_source
C C 0.0033 0.0016 'International Tables Vol C Tables 4.2.6.8 and 6.1.1.4'
H H 0.0000 0.0000 'International Tables Vol C Tables 4.2.6.8 and 6.1.1.4'
N N 0.0061 0.0033 'International Tables Vol C Tables 4.2.6.8 and 6.1.1.4'
O O 0.0106 0.0060 'International Tables Vol C Tables 4.2.6.8 and 6.1.1.4'
Cl Cl 0.1484 0.1585 'International Tables Vol C Tables 4.2.6.8 and 6.1.1.4'
Ni Ni 0.3393 1.1124 'International Tables Vol C Tables 4.2.6.8 and 6.1.1.4'

loop_
_geom_angle_atom_site_label_1
_geom_angle_atom_site_label_2
_geom_angle_atom_site_label_3
_geom_angle_site_symmetry_1
_geom_angle_site_symmetry_3
_geom_angle
_geom_angle_publ_flag
C13 Zn O1 . 3_756 119.14(15) yes
C13 Zn O1 . . 113.25(15) yes
O1 Zn O1 3_756 . 74.93(13) yes
C13 Zn N1 . . 110.12(16) yes
O1 Zn N1 3_756 . 129.91(12) yes
O1 Zn N1 . . 78.18(13) yes
C13 Zn N2 . . 114.09(17) yes
O1 Zn N2 3_756 . 89.20(13) yes
O1 Zn N2 . . 131.93(14) yes
N1 Zn N2 . . 78.48(14) yes
C1 O1 Zn . 3_756 136.0(3) ?
C1 O1 Zn . . 112.2(2) ?
Zn O1 Zn 3_756 . 105.00(13) ?
C7 N1 C9 . . 121.2(4) ?
C7 N1 Zn . . 125.7(3) ?
C9 N1 Zn . . 113.1(3) ?
C10 N2 C12 . . 111.1(4) ?
C10 N2 C11 . . 110.7(5) ?
C12 N2 C11 . . 107.3(5) ?
C10 N2 Zn . . 103.4(3) ?
C12 N2 Zn . . 114.4(3) ?
C11 N2 Zn . . 110.0(3) ?
O1 C1 C6 . . 121.5(4) ?
O1 C1 C2 . . 120.4(4) ?
C6 C1 C2 . . 118.0(4) ?
C3 C2 C1 . . 119.1(4) ?
C3 C2 C7 . . 119.6(4) ?
C1 C2 C7 . . 121.4(4) ?
C4 C3 C2 . . 120.8(4) ?
C4 C3 H3A . . 119.6 ?
C2 C3 H3A . . 119.6 ?
C3 C4 C5 . . 120.4(4) ?
C3 C4 Br . . 119.4(4) ?
C5 C4 Br . . 120.2(4) ?
C4 C5 C6 . . 119.3(5) ?
C4 C5 H5A . . 120.3 ?
C6 C5 H5A . . 120.3 ?
C1 C6 C5 . . 122.3(4) ?
C1 C6 H6A . . 118.8 ?
C5 C6 H6A . . 118.8 ?
N1 C7 C2 . . 118.9(4) ?
N1 C7 C8 . . 123.3(4) ?
C2 C7 C8 . . 117.8(4) ?
C7 C8 H8A . . 109.5 ?
C7 C8 H8B . . 109.5 ?
H8A C8 H8B . . 109.5 ?
C7 C8 H8C . . 109.5 ?
H8A C8 H8C . . 109.5 ?
H8B C8 H8C . . 109.5 ?
N1 C9 C10 . . 109.1(4) ?
N1 C9 H9A . . 109.9 ?
C10 C9 H9A . . 109.9 ?
N1 C9 H9B . . 109.9 ?
C10 C9 H9B . . 109.9 ?
H9A C9 H9B . . 108.3 ?
N2 C10 C9 . . 112.4(4) ?
N2 C10 H10A . . 109.1 ?
C9 C10 H10A . . 109.1 ?
N2 C10 H10B . . 109.1 ?
C9 C10 H10B . . 109.1 ?
H10A C10 H10B . . 107.8 ?
N2 C11 H11A . . 109.5 ?
N2 C11 H11B . . 109.5 ?
H11A C11 H11B . . 109.5 ?
N2 C11 H11C . . 109.5 ?
H11A C11 H11C . . 109.5 ?
H11B C11 H11C . . 109.5 ?
N2 C12 H12A . . 109.5 ?
N2 C12 H12B . . 109.5 ?
H12A C12 H12B . . 109.5 ?
N2 C12 H12C . . 109.5 ?
H12A C12 H12C . . 109.5 ?
H12B C12 H12C . . 109.5 ?
C14 C13 Zn . . 115.4(3) ?
C14 C13 H13A . . 108.4 ?
Zn C13 H13A . . 108.4 ?
C14 C13 H13B . . 108.4 ?
Zn C13 H13B . . 108.4 ?
H13A C13 H13B . . 107.5 ?
C13 C14 H14A . . 109.5 ?
C13 C14 H14B . . 109.5 ?
H14A C14 H14B . . 109.5 ?
C13 C14 H14C . . 109.5 ?
H14A C14 H14C . . 109.5 ?
H14B C14 H14C . . 109.5 ?

loop_
_geom_bond_atom_site_label_1
_geom_bond_atom_site_label_2
_geom_bond_site_symmetry_2
_geom_bond_distance
_geom_bond_publ_flag
Zn C13 . 2.022(4) yes
Zn O1 3_756 2.060(3) yes
Zn O1 . 2.142(3) yes
Zn N1 . 2.180(4) yes
Zn N2 . 2.236(4) yes
Br C4 . 1.892(4) ?
O1 C1 . 1.307(5) ?
O1 Zn 3_756 2.060(3) ?
N1 C7 . 1.273(5) ?
N1 C9 . 1.460(6) ?
N2 C10 . 1.451(6) ?
N2 C12 . 1.464(6) ?
N2 C11 . 1.471(7) ?
C1 C6 . 1.398(6) ?
C1 C2 . 1.417(6) ?
C2 C3 . 1.413(6) ?
C2 C7 . 1.475(6) ?
C3 C4 . 1.382(6) ?
C3 H3A . 0.9300 ?
C4 C5 . 1.384(6) ?
C5 C6 . 1.383(7) ?
C5 H5A . 0.9300 ?
C6 H6A . 0.9300 ?
C7 C8 . 1.516(6) ?
C8 H8A . 0.9600 ?
C8 H8B . 0.9600 ?
C8 H8C . 0.9600 ?
C9 C10 . 1.509(7) ?
C9 H9A . 0.9700 ?
C9 H9B . 0.9700 ?
C10 H10A . 0.9700 ?
C10 H10B . 0.9700 ?
C11 H11A . 0.9600 ?
C11 H11B . 0.9600 ?
C11 H11C . 0.9600 ?
C12 H12A . 0.9600 ?
C12 H12B . 0.9600 ?
C12 H12C . 0.9600 ?
C13 C14 . 1.472(7) ?
C13 H13A . 0.9700 ?
C13 H13B . 0.9700 ?
C14 H14A . 0.9600 ?
C14 H14B . 0.9600 ?
C14 H14C . 0.9600 ?
